data_4315687
loop_
_publ_author_name
'Pavel A. Stuzhin'
'Sergei E. Nefedov'
'Roman S. Kumeev'
'Anwar Ul-Haq'
'Vadim V. Minin'
'Svetlana S. Ivanova'

_publ_section_title
;
 Effects of Solvation on the Spin State of Iron(III) in
 2,8,12,18-Tetrabutyl-3,7,13,17-tetramethyl-5,10-diazaporphyrinatoiron(III)
 Chloride
;
_journal_name_full 'Inorganic Chemistry'
_journal_page_first 4802
_journal_page_last 4813
_journal_paper_doi 10.1021/ic9012075
_journal_volume 49
_journal_year 2010
_chemical_formula_sum 'C77 H101 Cl5 Fe2 N12'
_chemical_formula_weight 1483.65
_chemical_name_systematic
; 
 ? 
;
_space_group_IT_number 2
_symmetry_cell_setting triclinic
_symmetry_space_group_name_Hall '-P 1'
_symmetry_space_group_name_H-M 'P -1'
_atom_sites_solution_hydrogens geom
_atom_sites_solution_primary direct
_atom_sites_solution_secondary difmap
_audit_creation_method SHELXL-97
_cell_angle_alpha 95.801(5)
_cell_angle_beta 94.753(5)
_cell_angle_gamma 110.297(4)
_cell_formula_units_Z 2
_cell_length_a 12.398(3)
_cell_length_b 13.190(3)
_cell_length_c 24.410(8)
_cell_measurement_reflns_used 1488
_cell_measurement_temperature 120(2)
_cell_measurement_theta_max 21.46
_cell_measurement_theta_min 2.46
_cell_volume 3694.9(17)
_computing_cell_refinement 'Bruker SAINT'
_computing_data_collection 'Bruker APEX II'
_computing_data_reduction 'Bruker SAINT'
_computing_molecular_graphics 'Bruker SHELXTL'
_computing_publication_material 'Bruker SHELXTL'
_computing_structure_refinement 'SHELXL-97 (Sheldrick, 1997)'
_computing_structure_solution 'SHELXS-97 (Sheldrick, 1990)'
_diffrn_ambient_temperature 120(2)
_diffrn_measured_fraction_theta_full 0.977
_diffrn_measured_fraction_theta_max 0.977
_diffrn_measurement_device_type 'Bruker APEX II CCD area detector'
_diffrn_measurement_method 'omega scans'
_diffrn_radiation_monochromator graphite
_diffrn_radiation_source 'fine-focus sealed tube'
_diffrn_radiation_type MoK\a
_diffrn_radiation_wavelength 0.71073
_diffrn_reflns_av_R_equivalents 0.1053
_diffrn_reflns_av_sigmaI/netI 0.2547
_diffrn_reflns_limit_h_max 13
_diffrn_reflns_limit_h_min -14
_diffrn_reflns_limit_k_max 15
_diffrn_reflns_limit_k_min -15
_diffrn_reflns_limit_l_max 19
_diffrn_reflns_limit_l_min -29
_diffrn_reflns_number 19490
_diffrn_reflns_theta_full 25.00
_diffrn_reflns_theta_max 25.00
_diffrn_reflns_theta_min 1.66
_exptl_absorpt_coefficient_mu 0.625
_exptl_absorpt_correction_T_max 0.9754
_exptl_absorpt_correction_T_min 0.9287
_exptl_absorpt_correction_type multi-scan
_exptl_absorpt_process_details sadabs
_exptl_crystal_colour dark-green
_exptl_crystal_density_diffrn 1.334
_exptl_crystal_density_method 'not measured'
_exptl_crystal_description prizm
_exptl_crystal_F_000 1568
_exptl_crystal_size_max 0.12
_exptl_crystal_size_mid 0.06
_exptl_crystal_size_min 0.04
_refine_diff_density_max 0.539
_refine_diff_density_min -0.823
_refine_diff_density_rms 0.098
_refine_ls_extinction_method none
_refine_ls_goodness_of_fit_ref 1.009
_refine_ls_hydrogen_treatment constr
_refine_ls_matrix_type full
_refine_ls_number_parameters 869
_refine_ls_number_reflns 12728
_refine_ls_number_restraints 0
_refine_ls_restrained_S_all 1.009
_refine_ls_R_factor_all 0.2196
_refine_ls_R_factor_gt 0.0783
_refine_ls_shift/su_max 0.005
_refine_ls_shift/su_mean 0.000
_refine_ls_structure_factor_coef Fsqd
_refine_ls_weighting_details 'calc w=1/[\s^2^(Fo^2^)+(0.0400P)^2^+0.0000P] where P=(Fo^2^+2Fc^2^)/3'
_refine_ls_weighting_scheme calc
_refine_ls_wR_factor_gt 0.1429
_refine_ls_wR_factor_ref 0.1960
_reflns_number_gt 5076
_reflns_number_total 12728
_reflns_threshold_expression >2sigma(I)
_cod_data_source_file ic9012075_si_002.cif
_cod_data_source_block feclmbdap
_cod_original_cell_volume 3694.8(17)
_cod_database_code 4315687

loop_
_symmetry_equiv_pos_as_xyz
'x, y, z'
'-x, -y, -z'

loop_
_atom_site_label
_atom_site_type_symbol
_atom_site_fract_x
_atom_site_fract_y
_atom_site_fract_z
_atom_site_U_iso_or_equiv
_atom_site_adp_type
_atom_site_occupancy
_atom_site_symmetry_multiplicity
_atom_site_calc_flag
_atom_site_refinement_flags
_atom_site_disorder_assembly
_atom_site_disorder_group
Fe1 Fe 0.84201(10) 0.15676(10) 0.31097(5) 0.0249(3) Uani 1 1 d . . .
Fe2 Fe 0.22550(10) 0.18273(10) 0.23704(5) 0.0224(3) Uani 1 1 d . . .
Cl1 Cl 0.72175(17) 0.08707(18) 0.37364(8) 0.0290(6) Uani 1 1 d . . .
Cl2 Cl 0.34898(17) 0.26014(18) 0.17426(8) 0.0289(6) Uani 1 1 d . . .
Cl3 Cl 0.3606(2) 0.3962(3) 0.01875(13) 0.0860(11) Uani 1 1 d . . .
Cl4 Cl 0.2946(2) 0.5415(2) 0.09307(15) 0.0798(10) Uani 1 1 d . . .
Cl5 Cl 0.1437(2) 0.3181(2) 0.06183(10) 0.0497(7) Uani 1 1 d . . .
N1 N 0.9838(5) 0.2511(6) 0.3612(3) 0.0230(17) Uani 1 1 d . . .
N2 N 0.9175(5) 0.0480(5) 0.2956(3) 0.0221(17) Uani 1 1 d . . .
N3 N 0.7786(6) -0.0801(6) 0.2226(3) 0.0283(18) Uani 1 1 d . . .
N4 N 0.7388(5) 0.0880(6) 0.2394(3) 0.0276(18) Uani 1 1 d . . .
N5 N 0.8069(5) 0.2911(5) 0.3047(3) 0.0210(16) Uani 1 1 d . . .
N6 N 0.9421(5) 0.4169(6) 0.3806(3) 0.0257(17) Uani 1 1 d . . .
N7 N 0.3337(5) 0.2551(5) 0.3043(2) 0.0204(16) Uani 1 1 d . . .
N8 N 0.2665(5) 0.0530(6) 0.2408(3) 0.0250(17) Uani 1 1 d . . .
N9 N 0.1238(6) -0.0758(6) 0.1683(3) 0.0288(15) Uani 1 1 d . . .
N10 N 0.0883(5) 0.0905(5) 0.1862(2) 0.0228(17) Uani 1 1 d . . .
N11 N 0.1566(5) 0.2938(6) 0.2501(3) 0.0264(18) Uani 1 1 d . . .
N12 N 0.2929(5) 0.4205(6) 0.3238(3) 0.0269(18) Uani 1 1 d . . .
C1 C 1.0020(7) 0.3521(7) 0.3894(3) 0.027(2) Uani 1 1 d . . .
C2 C 1.1009(7) 0.3840(7) 0.4310(3) 0.029(2) Uani 1 1 d . . .
C3 C 1.1449(7) 0.4901(7) 0.4691(3) 0.035(2) Uani 1 1 d . . .
H3A H 1.2246 0.5043 0.4854 0.052 Uiso 1 1 calc R . .
H3B H 1.0955 0.4860 0.4988 0.052 Uiso 1 1 calc R . .
H3C H 1.1435 0.5493 0.4482 0.052 Uiso 1 1 calc R . .
C4 C 1.1458(7) 0.3038(7) 0.4276(3) 0.026(2) Uani 1 1 d . . .
C5 C 1.2513(6) 0.2984(7) 0.4629(4) 0.028(2) Uani 1 1 d . . .
H5A H 1.2837 0.2515 0.4406 0.034 Uiso 1 1 calc R . .
H5B H 1.3110 0.3727 0.4703 0.034 Uiso 1 1 calc R . .
C6 C 1.2320(7) 0.2585(7) 0.5147(4) 0.038(3) Uani 1 1 d . . .
H6A H 1.1935 0.3014 0.5357 0.046 Uiso 1 1 calc R . .
H6B H 1.3084 0.2726 0.5361 0.046 Uiso 1 1 calc R . .
C7 C 1.1588(7) 0.1364(8) 0.5121(3) 0.038(2) Uani 1 1 d . . .
H7A H 1.0780 0.1243 0.4971 0.046 Uiso 1 1 calc R . .
H7B H 1.1887 0.0937 0.4858 0.046 Uiso 1 1 calc R . .
C8 C 1.1581(7) 0.0936(8) 0.5669(4) 0.049(3) Uani 1 1 d . . .
H8A H 1.1030 0.0183 0.5625 0.073 Uiso 1 1 calc R . .
H8B H 1.1348 0.1391 0.5943 0.073 Uiso 1 1 calc R . .
H8C H 1.2359 0.0955 0.5797 0.073 Uiso 1 1 calc R . .
C9 C 1.0710(7) 0.2181(8) 0.3830(3) 0.027(2) Uani 1 1 d . . .
C10 C 1.0854(7) 0.1222(7) 0.3661(3) 0.025(2) Uani 1 1 d . . .
H10A H 1.1504 0.1102 0.3835 0.030 Uiso 1 1 calc R . .
C11 C 1.0135(7) 0.0428(7) 0.3261(3) 0.023(2) Uani 1 1 d . . .
C12 C 1.0262(7) -0.0621(7) 0.3086(3) 0.029(2) Uani 1 1 d . . .
C13 C 1.1191(6) -0.0990(7) 0.3359(3) 0.025(2) Uani 1 1 d . . .
H13A H 1.1266 -0.1594 0.3108 0.030 Uiso 1 1 calc R . .
H13B H 1.1945 -0.0377 0.3416 0.030 Uiso 1 1 calc R . .
C14 C 1.0900(7) -0.1373(7) 0.3917(4) 0.035(2) Uani 1 1 d . . .
H14A H 1.0803 -0.0772 0.4160 0.042 Uiso 1 1 calc R . .
H14B H 1.0150 -0.1992 0.3855 0.042 Uiso 1 1 calc R . .
C15 C 1.1796(7) -0.1725(8) 0.4212(4) 0.039(3) Uani 1 1 d . . .
H15A H 1.2551 -0.1110 0.4276 0.046 Uiso 1 1 calc R . .
H15B H 1.1891 -0.2335 0.3974 0.046 Uiso 1 1 calc R . .
C16 C 1.1457(8) -0.2093(8) 0.4771(4) 0.049(3) Uani 1 1 d . . .
H16A H 1.2089 -0.2257 0.4965 0.073 Uiso 1 1 calc R . .
H16B H 1.0753 -0.2748 0.4706 0.073 Uiso 1 1 calc R . .
H16C H 1.1314 -0.1508 0.4999 0.073 Uiso 1 1 calc R . .
C17 C 0.9375(7) -0.1186(7) 0.2694(3) 0.026(2) Uani 1 1 d . . .
C18 C 0.9078(7) -0.2282(7) 0.2380(4) 0.041(3) Uani 1 1 d . . .
H18A H 0.8907 -0.2828 0.2636 0.061 Uiso 1 1 calc R . .
H18B H 0.9734 -0.2310 0.2189 0.061 Uiso 1 1 calc R . .
H18C H 0.8397 -0.2438 0.2106 0.061 Uiso 1 1 calc R . .
C19 C 0.8695(7) -0.0497(7) 0.2609(3) 0.030(2) Uani 1 1 d . . .
C20 C 0.7199(7) -0.0142(7) 0.2123(3) 0.027(2) Uani 1 1 d . . .
C21 C 0.6255(7) -0.0449(7) 0.1681(3) 0.026(2) Uani 1 1 d . . .
C22 C 0.5814(7) -0.1515(7) 0.1315(3) 0.037(2) Uani 1 1 d . . .
H22A H 0.5128 -0.1564 0.1068 0.056 Uiso 1 1 calc R . .
H22B H 0.5606 -0.2109 0.1543 0.056 Uiso 1 1 calc R . .
H22C H 0.6418 -0.1576 0.1093 0.056 Uiso 1 1 calc R . .
C23 C 0.5871(7) 0.0410(7) 0.1694(3) 0.027(2) Uani 1 1 d . . .
C24 C 0.4911(6) 0.0499(7) 0.1294(3) 0.026(2) Uani 1 1 d . . .
H24A H 0.4311 -0.0237 0.1187 0.032 Uiso 1 1 calc R . .
H24B H 0.4545 0.0962 0.1492 0.032 Uiso 1 1 calc R . .
C25 C 0.5291(8) 0.0968(7) 0.0769(4) 0.038(2) Uani 1 1 d . . .
H25A H 0.4590 0.0853 0.0509 0.046 Uiso 1 1 calc R . .
H25B H 0.5727 0.0550 0.0592 0.046 Uiso 1 1 calc R . .
C26 C 0.6039(9) 0.2174(7) 0.0849(4) 0.049(3) Uani 1 1 d . . .
H26A H 0.6780 0.2283 0.1077 0.059 Uiso 1 1 calc R . .
H26B H 0.5640 0.2590 0.1058 0.059 Uiso 1 1 calc R . .
C27 C 0.6305(9) 0.2641(8) 0.0301(4) 0.059(3) Uani 1 1 d . . .
H27A H 0.6844 0.3399 0.0382 0.088 Uiso 1 1 calc R . .
H27B H 0.5584 0.2614 0.0091 0.088 Uiso 1 1 calc R . .
H27C H 0.6656 0.2205 0.0080 0.088 Uiso 1 1 calc R . .
C28 C 0.6576(6) 0.1233(7) 0.2133(3) 0.021(2) Uani 1 1 d . . .
C29 C 0.6457(7) 0.2225(7) 0.2303(3) 0.025(2) Uani 1 1 d . . .
H29A H 0.5833 0.2371 0.2117 0.030 Uiso 1 1 calc R . .
C30 C 0.7167(7) 0.3003(7) 0.2716(3) 0.023(2) Uani 1 1 d . . .
C31 C 0.7067(7) 0.4073(6) 0.2873(3) 0.022(2) Uani 1 1 d . . .
C32 C 0.6242(7) 0.4497(7) 0.2577(3) 0.025(2) Uani 1 1 d . . .
H32A H 0.6197 0.5127 0.2819 0.030 Uiso 1 1 calc R . .
H32B H 0.5461 0.3921 0.2516 0.030 Uiso 1 1 calc R . .
C33 C 0.6566(6) 0.4851(7) 0.2024(3) 0.026(2) Uani 1 1 d . . .
H33A H 0.7387 0.5348 0.2078 0.031 Uiso 1 1 calc R . .
H33B H 0.6508 0.4198 0.1767 0.031 Uiso 1 1 calc R . .
C34 C 0.5849(7) 0.5411(7) 0.1754(3) 0.034(2) Uani 1 1 d . . .
H34A H 0.5939 0.6089 0.1998 0.041 Uiso 1 1 calc R . .
H34B H 0.5023 0.4932 0.1711 0.041 Uiso 1 1 calc R . .
C35 C 0.6179(8) 0.5697(7) 0.1188(3) 0.038(2) Uani 1 1 d . . .
H35A H 0.5657 0.6028 0.1023 0.058 Uiso 1 1 calc R . .
H35B H 0.6113 0.5032 0.0946 0.058 Uiso 1 1 calc R . .
H35C H 0.6979 0.6215 0.1230 0.058 Uiso 1 1 calc R . .
C36 C 0.7938(7) 0.4592(7) 0.3283(3) 0.028(2) Uani 1 1 d . . .
C37 C 0.8262(7) 0.5717(7) 0.3595(3) 0.034(2) Uani 1 1 d . . .
H37A H 0.7583 0.5937 0.3577 0.051 Uiso 1 1 calc R . .
H37B H 0.8880 0.6231 0.3428 0.051 Uiso 1 1 calc R . .
H37C H 0.8536 0.5718 0.3983 0.051 Uiso 1 1 calc R . .
C38 C 0.8542(7) 0.3872(7) 0.3409(3) 0.020(2) Uani 1 1 d . . .
C39 C 0.3540(7) 0.3574(7) 0.3312(3) 0.024(2) Uani 1 1 d . . .
C40 C 0.4529(7) 0.3895(7) 0.3729(3) 0.027(2) Uani 1 1 d . . .
C41 C 0.4989(7) 0.4989(7) 0.4094(4) 0.036(2) Uani 1 1 d . . .
H41A H 0.5306 0.4903 0.4461 0.053 Uiso 1 1 calc R . .
H41B H 0.4358 0.5267 0.4134 0.053 Uiso 1 1 calc R . .
H41C H 0.5602 0.5505 0.3925 0.053 Uiso 1 1 calc R . .
C42 C 0.4943(7) 0.3090(7) 0.3719(3) 0.027(2) Uani 1 1 d . . .
C43 C 0.5949(7) 0.3022(7) 0.4091(3) 0.024(2) Uani 1 1 d . . .
H43A H 0.6571 0.3751 0.4173 0.029 Uiso 1 1 calc R . .
H43B H 0.6267 0.2514 0.3897 0.029 Uiso 1 1 calc R . .
C44 C 0.5561(7) 0.2622(7) 0.4639(3) 0.034(2) Uani 1 1 d . . .
H44A H 0.6256 0.2723 0.4901 0.040 Uiso 1 1 calc R . .
H44B H 0.5151 0.3076 0.4806 0.040 Uiso 1 1 calc R . .
C45 C 0.4763(7) 0.1420(7) 0.4563(3) 0.034(2) Uani 1 1 d . . .
H45A H 0.4041 0.1325 0.4323 0.041 Uiso 1 1 calc R . .
H45B H 0.5150 0.0967 0.4374 0.041 Uiso 1 1 calc R . .
C46 C 0.4458(8) 0.1026(8) 0.5117(4) 0.047(3) Uani 1 1 d . . .
H46A H 0.4048 0.0234 0.5058 0.070 Uiso 1 1 calc R . .
H46B H 0.3960 0.1385 0.5276 0.070 Uiso 1 1 calc R . .
H46C H 0.5171 0.1208 0.5373 0.070 Uiso 1 1 calc R . .
C47 C 0.4211(6) 0.2242(7) 0.3279(3) 0.022(2) Uani 1 1 d . . .
C48 C 0.4347(7) 0.1260(7) 0.3107(3) 0.022(2) Uani 1 1 d . . .
H48A H 0.4989 0.1135 0.3287 0.027 Uiso 1 1 calc R . .
C49 C 0.3634(7) 0.0454(7) 0.2699(3) 0.025(2) Uani 1 1 d . . .
C50 C 0.3731(7) -0.0580(7) 0.2536(4) 0.029(2) Uani 1 1 d . . .
C51 C 0.4656(7) -0.0962(7) 0.2782(3) 0.028(2) Uani 1 1 d . . .
H51A H 0.4873 -0.1396 0.2485 0.034 Uiso 1 1 calc R . .
H51B H 0.5354 -0.0320 0.2934 0.034 Uiso 1 1 calc R . .
C52 C 0.4259(8) -0.1642(8) 0.3233(4) 0.039(2) Uani 1 1 d . . .
H52A H 0.3505 -0.2226 0.3091 0.047 Uiso 1 1 calc R . .
H52B H 0.4129 -0.1177 0.3546 0.047 Uiso 1 1 calc R . .
C53 C 0.5108(9) -0.2174(8) 0.3455(4) 0.055(2) Uani 1 1 d . . .
H53A H 0.5839 -0.1591 0.3629 0.066 Uiso 1 1 calc R . .
H53B H 0.4769 -0.2610 0.3746 0.066 Uiso 1 1 calc R . .
C54 C 0.5380(9) -0.2895(8) 0.3017(4) 0.055(2) Uani 1 1 d . . .
H54A H 0.5882 -0.3240 0.3188 0.082 Uiso 1 1 calc R . .
H54B H 0.5779 -0.2457 0.2742 0.082 Uiso 1 1 calc R . .
H54C H 0.4659 -0.3460 0.2833 0.082 Uiso 1 1 calc R . .
C55 C 0.2861(7) -0.1129(7) 0.2135(3) 0.025(2) Uani 1 1 d . . .
C56 C 0.2539(7) -0.2243(7) 0.1819(4) 0.043(3) Uani 1 1 d . . .
H56A H 0.3025 -0.2614 0.1979 0.064 Uiso 1 1 calc R . .
H56B H 0.2659 -0.2183 0.1430 0.064 Uiso 1 1 calc R . .
H56C H 0.1722 -0.2663 0.1840 0.064 Uiso 1 1 calc R . .
C57 C 0.2184(7) -0.0449(7) 0.2049(3) 0.026(2) Uani 1 1 d . . .
C58 C 0.0637(7) -0.0130(8) 0.1602(3) 0.0288(15) Uani 1 1 d . . .
C59 C -0.0369(7) -0.0478(7) 0.1202(3) 0.029(2) Uani 1 1 d . . .
C60 C -0.0867(7) -0.1574(7) 0.0856(3) 0.034(2) Uani 1 1 d . . .
H60A H -0.1077 -0.1488 0.0472 0.051 Uiso 1 1 calc R . .
H60B H -0.1559 -0.2025 0.1004 0.051 Uiso 1 1 calc R . .
H60C H -0.0290 -0.1928 0.0866 0.051 Uiso 1 1 calc R . .
C61 C -0.0739(7) 0.0376(8) 0.1196(3) 0.027(2) Uani 1 1 d . . .
C62 C -0.1691(7) 0.0468(7) 0.0791(3) 0.032(2) Uani 1 1 d . . .
H62A H -0.2263 -0.0271 0.0654 0.038 Uiso 1 1 calc R . .
H62B H -0.2098 0.0893 0.0988 0.038 Uiso 1 1 calc R . .
C63 C -0.1218(7) 0.1015(8) 0.0304(3) 0.040(3) Uani 1 1 d . . .
H63A H -0.0498 0.0881 0.0241 0.048 Uiso 1 1 calc R . .
H63B H -0.1009 0.1813 0.0400 0.048 Uiso 1 1 calc R . .
C64 C -0.2034(8) 0.0644(9) -0.0233(4) 0.059(3) Uani 1 1 d . . .
H64A H -0.1711 0.1132 -0.0508 0.071 Uiso 1 1 calc R . .
H64B H -0.2789 0.0701 -0.0165 0.071 Uiso 1 1 calc R . .
C65 C -0.2232(8) -0.0555(9) -0.0475(4) 0.060(3) Uani 1 1 d . . .
H65A H -0.2704 -0.0740 -0.0839 0.091 Uiso 1 1 calc R . .
H65B H -0.2634 -0.1051 -0.0223 0.091 Uiso 1 1 calc R . .
H65C H -0.1482 -0.0629 -0.0516 0.091 Uiso 1 1 calc R . .
C66 C 0.0013(7) 0.1217(7) 0.1620(3) 0.025(2) Uani 1 1 d . . .
C67 C -0.0098(7) 0.2210(7) 0.1769(3) 0.026(2) Uani 1 1 d . . .
H67A H -0.0709 0.2355 0.1571 0.031 Uiso 1 1 calc R . .
C68 C 0.0603(7) 0.3001(7) 0.2181(3) 0.026(2) Uani 1 1 d . . .
C69 C 0.0471(7) 0.4036(7) 0.2353(3) 0.026(2) Uani 1 1 d . . .
C70 C -0.0402(7) 0.4433(7) 0.2058(3) 0.031(2) Uani 1 1 d . . .
H70A H -0.1168 0.3835 0.1987 0.037 Uiso 1 1 calc R . .
H70B H -0.0479 0.5046 0.2301 0.037 Uiso 1 1 calc R . .
C71 C -0.0054(7) 0.4802(8) 0.1522(3) 0.035(2) Uani 1 1 d . . .
H71A H -0.0004 0.4180 0.1275 0.042 Uiso 1 1 calc R . .
H71B H 0.0728 0.5376 0.1592 0.042 Uiso 1 1 calc R . .
C72 C -0.0891(8) 0.5250(8) 0.1223(4) 0.041(3) Uani 1 1 d . . .
H72A H -0.0896 0.5908 0.1456 0.049 Uiso 1 1 calc R . .
H72B H -0.1685 0.4696 0.1176 0.049 Uiso 1 1 calc R . .
C73 C -0.0561(9) 0.5549(9) 0.0646(4) 0.062(3) Uani 1 1 d . . .
H73A H -0.1078 0.5892 0.0487 0.093 Uiso 1 1 calc R . .
H73B H -0.0639 0.4886 0.0400 0.093 Uiso 1 1 calc R . .
H73C H 0.0243 0.6060 0.0687 0.093 Uiso 1 1 calc R . .
C74 C 0.1331(7) 0.4585(7) 0.2777(3) 0.022(2) Uani 1 1 d . . .
C75 C 0.1593(7) 0.5675(7) 0.3103(3) 0.031(2) Uani 1 1 d . . .
H75A H 0.1395 0.6157 0.2864 0.047 Uiso 1 1 calc R . .
H75B H 0.2420 0.5990 0.3244 0.047 Uiso 1 1 calc R . .
H75C H 0.1135 0.5599 0.3415 0.047 Uiso 1 1 calc R . .
C76 C 0.1998(7) 0.3896(7) 0.2859(3) 0.026(2) Uani 1 1 d . . .
C77 C 0.2865(7) 0.4065(7) 0.0748(4) 0.037(2) Uani 1 1 d . . .
H77A H 0.3247 0.3852 0.1071 0.044 Uiso 1 1 calc R . .

loop_
_atom_site_aniso_label
_atom_site_aniso_U_11
_atom_site_aniso_U_22
_atom_site_aniso_U_33
_atom_site_aniso_U_23
_atom_site_aniso_U_13
_atom_site_aniso_U_12
Fe1 0.0229(7) 0.0304(8) 0.0193(8) -0.0034(6) -0.0029(6) 0.0100(6)
Fe2 0.0203(7) 0.0301(8) 0.0144(7) -0.0005(6) 0.0010(5) 0.0071(6)
Cl1 0.0261(12) 0.0382(14) 0.0215(13) 0.0022(11) 0.0010(10) 0.0110(11)
Cl2 0.0272(12) 0.0394(14) 0.0188(13) 0.0050(11) 0.0044(9) 0.0099(11)
Cl3 0.0519(18) 0.122(3) 0.060(2) -0.004(2) 0.0268(15) 0.0010(19)
Cl4 0.0552(18) 0.0476(19) 0.131(3) 0.0021(19) 0.0042(18) 0.0164(16)
Cl5 0.0369(14) 0.0607(18) 0.0449(16) 0.0056(13) 0.0098(12) 0.0088(13)
N1 0.021(4) 0.033(5) 0.015(4) 0.003(3) 0.001(3) 0.009(3)
N2 0.015(4) 0.034(5) 0.017(4) 0.007(3) 0.004(3) 0.007(3)
N3 0.024(4) 0.034(5) 0.029(5) 0.005(4) 0.000(3) 0.013(4)
N4 0.020(4) 0.038(5) 0.025(4) -0.001(4) -0.004(3) 0.013(4)
N5 0.014(3) 0.032(4) 0.014(4) 0.002(3) 0.000(3) 0.005(3)
N6 0.021(4) 0.034(5) 0.022(4) 0.000(3) -0.002(3) 0.011(3)
N7 0.020(4) 0.029(4) 0.011(4) -0.005(3) -0.002(3) 0.009(3)
N8 0.020(4) 0.041(5) 0.013(4) 0.003(3) 0.002(3) 0.011(4)
N9 0.035(4) 0.041(4) 0.011(3) 0.003(3) 0.003(3) 0.015(3)
N10 0.019(4) 0.036(5) 0.010(4) 0.002(3) -0.006(3) 0.007(3)
N11 0.022(4) 0.040(5) 0.015(4) -0.004(4) -0.002(3) 0.011(4)
N12 0.018(4) 0.037(5) 0.023(4) 0.003(4) 0.005(3) 0.006(4)
C1 0.025(5) 0.032(6) 0.018(5) 0.003(4) 0.003(4) 0.004(4)
C2 0.029(5) 0.038(6) 0.023(5) 0.005(4) 0.009(4) 0.016(5)
C3 0.034(5) 0.032(6) 0.032(6) -0.008(5) -0.007(4) 0.009(5)
C4 0.025(5) 0.036(6) 0.015(5) -0.003(4) 0.005(4) 0.008(4)
C5 0.013(4) 0.028(5) 0.044(6) 0.004(5) -0.001(4) 0.008(4)
C6 0.035(6) 0.033(6) 0.045(7) -0.004(5) -0.009(5) 0.015(5)
C7 0.034(5) 0.058(7) 0.027(6) 0.004(5) 0.007(4) 0.021(5)
C8 0.030(5) 0.076(8) 0.045(7) 0.028(6) 0.009(5) 0.018(5)
C9 0.019(5) 0.047(6) 0.017(5) 0.014(5) 0.009(4) 0.009(5)
C10 0.021(5) 0.032(6) 0.025(5) 0.002(4) -0.003(4) 0.015(4)
C11 0.021(5) 0.039(6) 0.018(5) 0.010(4) 0.009(4) 0.020(4)
C12 0.027(5) 0.035(6) 0.029(6) -0.002(4) 0.001(4) 0.017(5)
C13 0.014(4) 0.038(6) 0.018(5) 0.004(4) -0.008(4) 0.007(4)
C14 0.032(5) 0.026(5) 0.035(6) 0.000(4) -0.002(4) -0.002(4)
C15 0.036(5) 0.045(6) 0.038(6) -0.001(5) -0.010(5) 0.024(5)
C16 0.053(6) 0.065(8) 0.037(7) 0.002(6) -0.006(5) 0.037(6)
C17 0.028(5) 0.035(6) 0.017(5) 0.006(4) 0.002(4) 0.011(5)
C18 0.040(6) 0.043(7) 0.037(6) -0.002(5) 0.000(5) 0.014(5)
C19 0.027(5) 0.039(6) 0.019(5) -0.002(4) 0.005(4) 0.007(5)
C20 0.022(5) 0.037(6) 0.022(5) -0.002(4) 0.004(4) 0.011(4)
C21 0.024(5) 0.037(6) 0.017(5) -0.002(4) -0.001(4) 0.014(4)
C22 0.037(5) 0.047(6) 0.026(6) 0.001(5) -0.002(4) 0.016(5)
C23 0.020(5) 0.044(6) 0.016(5) 0.000(4) 0.001(4) 0.013(4)
C24 0.020(4) 0.042(6) 0.014(5) -0.004(4) -0.001(4) 0.010(4)
C25 0.039(6) 0.048(7) 0.028(6) 0.004(5) 0.001(4) 0.018(5)
C26 0.068(7) 0.034(6) 0.037(7) -0.004(5) 0.017(5) 0.009(5)
C27 0.096(9) 0.053(7) 0.033(7) 0.011(6) 0.015(6) 0.031(7)
C28 0.019(4) 0.033(5) 0.008(4) -0.002(4) -0.001(3) 0.006(4)
C29 0.020(5) 0.046(6) 0.011(5) 0.001(4) 0.001(4) 0.015(4)
C30 0.022(5) 0.026(5) 0.022(5) 0.000(4) 0.007(4) 0.008(4)
C31 0.026(5) 0.023(5) 0.019(5) 0.007(4) 0.004(4) 0.012(4)
C32 0.028(5) 0.033(5) 0.015(5) 0.004(4) 0.000(4) 0.013(4)
C33 0.019(4) 0.045(6) 0.016(5) 0.006(4) -0.001(4) 0.013(4)
C34 0.036(5) 0.038(6) 0.029(6) 0.002(4) 0.004(4) 0.016(5)
C35 0.052(6) 0.045(6) 0.026(6) 0.008(5) 0.003(5) 0.027(5)
C36 0.026(5) 0.035(6) 0.021(5) 0.001(4) 0.010(4) 0.006(4)
C37 0.043(6) 0.037(6) 0.026(6) 0.000(5) 0.003(4) 0.021(5)
C38 0.021(4) 0.026(5) 0.013(5) 0.000(4) 0.006(4) 0.009(4)
C39 0.027(5) 0.032(6) 0.009(5) -0.001(4) 0.004(4) 0.007(4)
C40 0.030(5) 0.032(6) 0.017(5) 0.002(4) 0.007(4) 0.007(4)
C41 0.033(5) 0.025(5) 0.041(6) -0.019(5) -0.003(4) 0.008(4)
C42 0.022(5) 0.035(6) 0.020(5) -0.005(4) -0.001(4) 0.010(4)
C43 0.028(5) 0.027(5) 0.016(5) 0.004(4) 0.001(4) 0.007(4)
C44 0.030(5) 0.044(6) 0.024(5) -0.005(5) -0.006(4) 0.014(5)
C45 0.034(5) 0.057(7) 0.022(5) 0.012(5) 0.008(4) 0.026(5)
C46 0.056(7) 0.064(8) 0.029(6) 0.015(5) 0.016(5) 0.027(6)
C47 0.017(4) 0.036(6) 0.012(5) 0.001(4) 0.001(4) 0.009(4)
C48 0.022(5) 0.033(6) 0.013(5) 0.004(4) 0.002(4) 0.012(4)
C49 0.023(5) 0.037(6) 0.018(5) 0.001(4) 0.001(4) 0.016(4)
C50 0.029(5) 0.036(6) 0.025(5) 0.004(4) 0.005(4) 0.014(5)
C51 0.024(5) 0.034(5) 0.022(5) 0.004(4) 0.004(4) 0.004(4)
C52 0.053(6) 0.048(6) 0.023(6) 0.008(5) 0.003(5) 0.025(5)
C53 0.086(6) 0.053(5) 0.049(5) 0.015(4) 0.018(4) 0.051(5)
C54 0.086(6) 0.053(5) 0.049(5) 0.015(4) 0.018(4) 0.051(5)
C55 0.031(5) 0.019(5) 0.023(5) -0.003(4) 0.000(4) 0.010(4)
C56 0.035(6) 0.047(7) 0.041(6) -0.004(5) -0.011(5) 0.015(5)
C57 0.020(5) 0.029(5) 0.021(5) -0.003(4) -0.004(4) 0.003(4)
C58 0.035(4) 0.041(4) 0.011(3) 0.003(3) 0.003(3) 0.015(3)
C59 0.026(5) 0.034(6) 0.019(5) 0.001(4) 0.007(4) 0.002(4)
C60 0.040(5) 0.039(6) 0.021(5) 0.000(4) -0.002(4) 0.014(5)
C61 0.017(5) 0.052(6) 0.018(5) 0.011(5) 0.010(4) 0.015(5)
C62 0.024(5) 0.035(6) 0.027(6) 0.002(4) 0.003(4) 0.000(4)
C63 0.038(6) 0.045(6) 0.025(6) 0.007(5) -0.003(4) 0.002(5)
C64 0.043(6) 0.072(8) 0.053(8) -0.001(6) 0.002(5) 0.012(6)
C65 0.050(7) 0.084(9) 0.045(7) -0.015(6) 0.007(5) 0.027(7)
C66 0.023(5) 0.029(5) 0.019(5) 0.001(4) -0.002(4) 0.005(4)
C67 0.023(5) 0.038(6) 0.016(5) 0.007(4) -0.004(4) 0.010(4)
C68 0.026(5) 0.037(6) 0.022(5) 0.003(4) 0.007(4) 0.018(4)
C69 0.018(5) 0.039(6) 0.020(5) 0.006(4) -0.001(4) 0.009(4)
C70 0.029(5) 0.040(6) 0.023(5) -0.003(4) 0.001(4) 0.015(5)
C71 0.026(5) 0.058(7) 0.029(6) 0.006(5) 0.010(4) 0.022(5)
C72 0.048(6) 0.044(6) 0.034(6) 0.011(5) 0.011(5) 0.019(5)
C73 0.090(9) 0.073(9) 0.037(7) 0.016(6) 0.006(6) 0.043(7)
C74 0.020(5) 0.025(5) 0.023(5) 0.003(4) 0.008(4) 0.010(4)
C75 0.030(5) 0.044(6) 0.024(5) 0.005(5) 0.006(4) 0.018(5)
C76 0.027(5) 0.033(6) 0.020(5) 0.004(4) 0.004(4) 0.015(4)
C77 0.034(5) 0.041(6) 0.034(6) -0.003(5) 0.002(4) 0.015(5)

loop_
_atom_type_symbol
_atom_type_description
_atom_type_scat_dispersion_real
_atom_type_scat_dispersion_imag
_atom_type_scat_source
C C 0.0033 0.0016 'International Tables Vol C Tables 4.2.6.8 and 6.1.1.4'
H H 0.0000 0.0000 'International Tables Vol C Tables 4.2.6.8 and 6.1.1.4'
N N 0.0061 0.0033 'International Tables Vol C Tables 4.2.6.8 and 6.1.1.4'
Cl Cl 0.1484 0.1585 'International Tables Vol C Tables 4.2.6.8 and 6.1.1.4'
Fe Fe 0.3463 0.8444 'International Tables Vol C Tables 4.2.6.8 and 6.1.1.4'

loop_
_geom_angle_atom_site_label_1
_geom_angle_atom_site_label_2
_geom_angle_atom_site_label_3
_geom_angle
_geom_angle_site_symmetry_1
_geom_angle_site_symmetry_3
_geom_angle_publ_flag
N5 Fe1 N2 157.4(3) . . ?
N5 Fe1 N1 86.7(3) . . ?
N2 Fe1 N1 89.2(3) . . ?
N5 Fe1 N4 88.8(3) . . ?
N2 Fe1 N4 86.8(3) . . ?
N1 Fe1 N4 158.0(3) . . ?
N5 Fe1 Cl1 98.81(19) . . ?
N2 Fe1 Cl1 103.77(19) . . ?
N1 Fe1 Cl1 100.7(2) . . ?
N4 Fe1 Cl1 101.2(2) . . ?
N11 Fe2 N10 90.6(3) . . ?
N11 Fe2 N8 163.0(3) . . ?
N10 Fe2 N8 87.5(3) . . ?
N11 Fe2 N7 87.2(3) . . ?
N10 Fe2 N7 162.9(3) . . ?
N8 Fe2 N7 89.7(3) . . ?
N11 Fe2 Cl2 99.3(2) . . ?
N10 Fe2 Cl2 100.4(2) . . ?
N8 Fe2 Cl2 97.67(19) . . ?
N7 Fe2 Cl2 96.7(2) . . ?
C1 N1 C9 106.8(7) . . ?
C1 N1 Fe1 126.3(6) . . ?
C9 N1 Fe1 125.7(6) . . ?
C11 N2 C19 106.0(7) . . ?
C11 N2 Fe1 126.6(6) . . ?
C19 N2 Fe1 125.9(5) . . ?
C19 N3 C20 122.0(8) . . ?
C20 N4 C28 106.0(7) . . ?
C20 N4 Fe1 125.7(6) . . ?
C28 N4 Fe1 127.3(5) . . ?
C30 N5 C38 106.4(7) . . ?
C30 N5 Fe1 126.9(5) . . ?
C38 N5 Fe1 125.5(5) . . ?
C38 N6 C1 120.8(7) . . ?
C39 N7 C47 105.1(6) . . ?
C39 N7 Fe2 126.6(6) . . ?
C47 N7 Fe2 127.1(5) . . ?
C49 N8 C57 104.6(7) . . ?
C49 N8 Fe2 128.0(6) . . ?
C57 N8 Fe2 126.0(5) . . ?
C58 N9 C57 122.6(8) . . ?
C58 N10 C66 103.7(6) . . ?
C58 N10 Fe2 128.6(6) . . ?
C66 N10 Fe2 127.1(6) . . ?
C76 N11 C68 104.9(7) . . ?
C76 N11 Fe2 128.2(5) . . ?
C68 N11 Fe2 126.2(5) . . ?
C39 N12 C76 121.7(8) . . ?
N6 C1 N1 127.7(7) . . ?
N6 C1 C2 122.1(8) . . ?
N1 C1 C2 110.2(8) . . ?
C4 C2 C1 107.9(8) . . ?
C4 C2 C3 128.0(8) . . ?
C1 C2 C3 124.1(8) . . ?
C2 C3 H3A 109.5 . . ?
C2 C3 H3B 109.5 . . ?
H3A C3 H3B 109.5 . . ?
C2 C3 H3C 109.5 . . ?
H3A C3 H3C 109.5 . . ?
H3B C3 H3C 109.5 . . ?
C2 C4 C9 106.4(7) . . ?
C2 C4 C5 128.3(8) . . ?
C9 C4 C5 125.2(8) . . ?
C6 C5 C4 116.8(7) . . ?
C6 C5 H5A 108.1 . . ?
C4 C5 H5A 108.1 . . ?
C6 C5 H5B 108.1 . . ?
C4 C5 H5B 108.1 . . ?
H5A C5 H5B 107.3 . . ?
C5 C6 C7 116.5(7) . . ?
C5 C6 H6A 108.2 . . ?
C7 C6 H6A 108.2 . . ?
C5 C6 H6B 108.2 . . ?
C7 C6 H6B 108.2 . . ?
H6A C6 H6B 107.3 . . ?
C8 C7 C6 114.6(8) . . ?
C8 C7 H7A 108.6 . . ?
C6 C7 H7A 108.6 . . ?
C8 C7 H7B 108.6 . . ?
C6 C7 H7B 108.6 . . ?
H7A C7 H7B 107.6 . . ?
C7 C8 H8A 109.5 . . ?
C7 C8 H8B 109.5 . . ?
H8A C8 H8B 109.5 . . ?
C7 C8 H8C 109.5 . . ?
H8A C8 H8C 109.5 . . ?
H8B C8 H8C 109.5 . . ?
C10 C9 N1 125.7(8) . . ?
C10 C9 C4 125.7(8) . . ?
N1 C9 C4 108.6(8) . . ?
C11 C10 C9 124.8(8) . . ?
C11 C10 H10A 117.6 . . ?
C9 C10 H10A 117.6 . . ?
C10 C11 N2 125.3(8) . . ?
C10 C11 C12 125.3(7) . . ?
N2 C11 C12 109.4(7) . . ?
C17 C12 C11 107.4(7) . . ?
C17 C12 C13 128.5(8) . . ?
C11 C12 C13 123.9(7) . . ?
C14 C13 C12 111.9(7) . . ?
C14 C13 H13A 109.2 . . ?
C12 C13 H13A 109.2 . . ?
C14 C13 H13B 109.2 . . ?
C12 C13 H13B 109.2 . . ?
H13A C13 H13B 107.9 . . ?
C15 C14 C13 114.4(7) . . ?
C15 C14 H14A 108.7 . . ?
C13 C14 H14A 108.7 . . ?
C15 C14 H14B 108.7 . . ?
C13 C14 H14B 108.7 . . ?
H14A C14 H14B 107.6 . . ?
C14 C15 C16 111.8(7) . . ?
C14 C15 H15A 109.2 . . ?
C16 C15 H15A 109.2 . . ?
C14 C15 H15B 109.2 . . ?
C16 C15 H15B 109.2 . . ?
H15A C15 H15B 107.9 . . ?
C15 C16 H16A 109.5 . . ?
C15 C16 H16B 109.5 . . ?
H16A C16 H16B 109.5 . . ?
C15 C16 H16C 109.5 . . ?
H16A C16 H16C 109.5 . . ?
H16B C16 H16C 109.5 . . ?
C12 C17 C19 106.7(8) . . ?
C12 C17 C18 130.1(8) . . ?
C19 C17 C18 123.1(7) . . ?
C17 C18 H18A 109.5 . . ?
C17 C18 H18B 109.5 . . ?
H18A C18 H18B 109.5 . . ?
C17 C18 H18C 109.5 . . ?
H18A C18 H18C 109.5 . . ?
H18B C18 H18C 109.5 . . ?
N3 C19 N2 127.7(8) . . ?
N3 C19 C17 121.7(8) . . ?
N2 C19 C17 110.5(7) . . ?
N3 C20 N4 127.6(7) . . ?
N3 C20 C21 121.8(8) . . ?
N4 C20 C21 110.6(8) . . ?
C23 C21 C20 106.0(8) . . ?
C23 C21 C22 129.9(7) . . ?
C20 C21 C22 124.1(8) . . ?
C21 C22 H22A 109.5 . . ?
C21 C22 H22B 109.5 . . ?
H22A C22 H22B 109.5 . . ?
C21 C22 H22C 109.5 . . ?
H22A C22 H22C 109.5 . . ?
H22B C22 H22C 109.5 . . ?
C21 C23 C28 107.7(7) . . ?
C21 C23 C24 126.3(8) . . ?
C28 C23 C24 125.9(8) . . ?
C25 C24 C23 115.3(7) . . ?
C25 C24 H24A 108.5 . . ?
C23 C24 H24A 108.5 . . ?
C25 C24 H24B 108.5 . . ?
C23 C24 H24B 108.5 . . ?
H24A C24 H24B 107.5 . . ?
C24 C25 C26 115.6(7) . . ?
C24 C25 H25A 108.4 . . ?
C26 C25 H25A 108.4 . . ?
C24 C25 H25B 108.4 . . ?
C26 C25 H25B 108.4 . . ?
H25A C25 H25B 107.5 . . ?
C25 C26 C27 113.7(8) . . ?
C25 C26 H26A 108.8 . . ?
C27 C26 H26A 108.8 . . ?
C25 C26 H26B 108.8 . . ?
C27 C26 H26B 108.8 . . ?
H26A C26 H26B 107.7 . . ?
C26 C27 H27A 109.5 . . ?
C26 C27 H27B 109.5 . . ?
H27A C27 H27B 109.5 . . ?
C26 C27 H27C 109.5 . . ?
H27A C27 H27C 109.5 . . ?
H27B C27 H27C 109.5 . . ?
N4 C28 C29 123.6(7) . . ?
N4 C28 C23 109.7(7) . . ?
C29 C28 C23 126.7(7) . . ?
C30 C29 C28 124.9(8) . . ?
C30 C29 H29A 117.5 . . ?
C28 C29 H29A 117.5 . . ?
C29 C30 N5 125.6(8) . . ?
C29 C30 C31 124.4(8) . . ?
N5 C30 C31 110.0(7) . . ?
C36 C31 C30 105.3(7) . . ?
C36 C31 C32 129.1(8) . . ?
C30 C31 C32 125.1(7) . . ?
C31 C32 C33 114.4(6) . . ?
C31 C32 H32A 108.7 . . ?
C33 C32 H32A 108.7 . . ?
C31 C32 H32B 108.7 . . ?
C33 C32 H32B 108.7 . . ?
H32A C32 H32B 107.6 . . ?
C34 C33 C32 115.5(7) . . ?
C34 C33 H33A 108.4 . . ?
C32 C33 H33A 108.4 . . ?
C34 C33 H33B 108.4 . . ?
C32 C33 H33B 108.4 . . ?
H33A C33 H33B 107.5 . . ?
C33 C34 C35 113.0(7) . . ?
C33 C34 H34A 109.0 . . ?
C35 C34 H34A 109.0 . . ?
C33 C34 H34B 109.0 . . ?
C35 C34 H34B 109.0 . . ?
H34A C34 H34B 107.8 . . ?
C34 C35 H35A 109.5 . . ?
C34 C35 H35B 109.5 . . ?
H35A C35 H35B 109.5 . . ?
C34 C35 H35C 109.5 . . ?
H35A C35 H35C 109.5 . . ?
H35B C35 H35C 109.5 . . ?
C31 C36 C38 109.0(8) . . ?
C31 C36 C37 128.6(8) . . ?
C38 C36 C37 122.4(7) . . ?
C36 C37 H37A 109.5 . . ?
C36 C37 H37B 109.5 . . ?
H37A C37 H37B 109.5 . . ?
C36 C37 H37C 109.5 . . ?
H37A C37 H37C 109.5 . . ?
H37B C37 H37C 109.5 . . ?
N6 C38 N5 129.1(8) . . ?
N6 C38 C36 121.6(7) . . ?
N5 C38 C36 109.3(7) . . ?
N12 C39 N7 127.8(7) . . ?
N12 C39 C40 121.8(8) . . ?
N7 C39 C40 110.3(8) . . ?
C42 C40 C39 108.4(8) . . ?
C42 C40 C41 128.3(8) . . ?
C39 C40 C41 123.4(8) . . ?
C40 C41 H41A 109.5 . . ?
C40 C41 H41B 109.5 . . ?
H41A C41 H41B 109.5 . . ?
C40 C41 H41C 109.5 . . ?
H41A C41 H41C 109.5 . . ?
H41B C41 H41C 109.5 . . ?
C40 C42 C47 106.1(7) . . ?
C40 C42 C43 128.4(8) . . ?
C47 C42 C43 125.5(8) . . ?
C42 C43 C44 110.9(6) . . ?
C42 C43 H43A 109.5 . . ?
C44 C43 H43A 109.5 . . ?
C42 C43 H43B 109.5 . . ?
C44 C43 H43B 109.5 . . ?
H43A C43 H43B 108.0 . . ?
C45 C44 C43 113.1(7) . . ?
C45 C44 H44A 109.0 . . ?
C43 C44 H44A 109.0 . . ?
C45 C44 H44B 109.0 . . ?
C43 C44 H44B 109.0 . . ?
H44A C44 H44B 107.8 . . ?
C46 C45 C44 111.9(7) . . ?
C46 C45 H45A 109.2 . . ?
C44 C45 H45A 109.2 . . ?
C46 C45 H45B 109.2 . . ?
C44 C45 H45B 109.2 . . ?
H45A C45 H45B 107.9 . . ?
C45 C46 H46A 109.5 . . ?
C45 C46 H46B 109.5 . . ?
H46A C46 H46B 109.5 . . ?
C45 C46 H46C 109.5 . . ?
H46A C46 H46C 109.5 . . ?
H46B C46 H46C 109.5 . . ?
N7 C47 C48 123.6(7) . . ?
N7 C47 C42 110.1(7) . . ?
C48 C47 C42 126.3(7) . . ?
C49 C48 C47 125.7(8) . . ?
C49 C48 H48A 117.1 . . ?
C47 C48 H48A 117.1 . . ?
C48 C49 N8 122.9(8) . . ?
C48 C49 C50 126.3(8) . . ?
N8 C49 C50 110.7(7) . . ?
C55 C50 C49 107.5(8) . . ?
C55 C50 C51 127.2(8) . . ?
C49 C50 C51 125.3(8) . . ?
C52 C51 C50 112.1(7) . . ?
C52 C51 H51A 109.2 . . ?
C50 C51 H51A 109.2 . . ?
C52 C51 H51B 109.2 . . ?
C50 C51 H51B 109.2 . . ?
H51A C51 H51B 107.9 . . ?
C51 C52 C53 114.7(7) . . ?
C51 C52 H52A 108.6 . . ?
C53 C52 H52A 108.6 . . ?
C51 C52 H52B 108.6 . . ?
C53 C52 H52B 108.6 . . ?
H52A C52 H52B 107.6 . . ?
C54 C53 C52 113.6(8) . . ?
C54 C53 H53A 108.8 . . ?
C52 C53 H53A 108.8 . . ?
C54 C53 H53B 108.8 . . ?
C52 C53 H53B 108.8 . . ?
H53A C53 H53B 107.7 . . ?
C53 C54 H54A 109.5 . . ?
C53 C54 H54B 109.5 . . ?
H54A C54 H54B 109.5 . . ?
C53 C54 H54C 109.5 . . ?
H54A C54 H54C 109.5 . . ?
H54B C54 H54C 109.5 . . ?
C50 C55 C57 107.3(7) . . ?
C50 C55 C56 130.5(8) . . ?
C57 C55 C56 122.2(7) . . ?
C55 C56 H56A 109.5 . . ?
C55 C56 H56B 109.5 . . ?
H56A C56 H56B 109.5 . . ?
C55 C56 H56C 109.5 . . ?
H56A C56 H56C 109.5 . . ?
H56B C56 H56C 109.5 . . ?
N9 C57 N8 127.2(8) . . ?
N9 C57 C55 122.9(8) . . ?
N8 C57 C55 109.9(6) . . ?
N9 C58 N10 126.4(8) . . ?
N9 C58 C59 121.5(8) . . ?
N10 C58 C59 112.2(8) . . ?
C61 C59 C58 106.7(8) . . ?
C61 C59 C60 128.5(8) . . ?
C58 C59 C60 124.7(8) . . ?
C59 C60 H60A 109.5 . . ?
C59 C60 H60B 109.5 . . ?
H60A C60 H60B 109.5 . . ?
C59 C60 H60C 109.5 . . ?
H60A C60 H60C 109.5 . . ?
H60B C60 H60C 109.5 . . ?
C59 C61 C66 106.2(7) . . ?
C59 C61 C62 127.2(8) . . ?
C66 C61 C62 126.4(8) . . ?
C63 C62 C61 112.0(7) . . ?
C63 C62 H62A 109.2 . . ?
C61 C62 H62A 109.2 . . ?
C63 C62 H62B 109.2 . . ?
C61 C62 H62B 109.2 . . ?
H62A C62 H62B 107.9 . . ?
C62 C63 C64 115.0(8) . . ?
C62 C63 H63A 108.5 . . ?
C64 C63 H63A 108.5 . . ?
C62 C63 H63B 108.5 . . ?
C64 C63 H63B 108.5 . . ?
H63A C63 H63B 107.5 . . ?
C63 C64 C65 112.1(9) . . ?
C63 C64 H64A 109.2 . . ?
C65 C64 H64A 109.2 . . ?
C63 C64 H64B 109.2 . . ?
C65 C64 H64B 109.2 . . ?
H64A C64 H64B 107.9 . . ?
C64 C65 H65A 109.5 . . ?
C64 C65 H65B 109.5 . . ?
H65A C65 H65B 109.5 . . ?
C64 C65 H65C 109.5 . . ?
H65A C65 H65C 109.5 . . ?
H65B C65 H65C 109.5 . . ?
C67 C66 N10 123.8(7) . . ?
C67 C66 C61 125.1(8) . . ?
N10 C66 C61 111.1(7) . . ?
C68 C67 C66 125.1(8) . . ?
C68 C67 H67A 117.5 . . ?
C66 C67 H67A 117.5 . . ?
C67 C68 N11 124.9(8) . . ?
C67 C68 C69 125.4(8) . . ?
N11 C68 C69 109.6(7) . . ?
C74 C69 C68 107.3(7) . . ?
C74 C69 C70 128.4(8) . . ?
C68 C69 C70 124.0(7) . . ?
C71 C70 C69 112.1(7) . . ?
C71 C70 H70A 109.2 . . ?
C69 C70 H70A 109.2 . . ?
C71 C70 H70B 109.2 . . ?
C69 C70 H70B 109.2 . . ?
H70A C70 H70B 107.9 . . ?
C70 C71 C72 113.5(7) . . ?
C70 C71 H71A 108.9 . . ?
C72 C71 H71A 108.9 . . ?
C70 C71 H71B 108.9 . . ?
C72 C71 H71B 108.9 . . ?
H71A C71 H71B 107.7 . . ?
C71 C72 C73 112.5(7) . . ?
C71 C72 H72A 109.1 . . ?
C73 C72 H72A 109.1 . . ?
C71 C72 H72B 109.1 . . ?
C73 C72 H72B 109.1 . . ?
H72A C72 H72B 107.8 . . ?
C72 C73 H73A 109.5 . . ?
C72 C73 H73B 109.5 . . ?
H73A C73 H73B 109.5 . . ?
C72 C73 H73C 109.5 . . ?
H73A C73 H73C 109.5 . . ?
H73B C73 H73C 109.5 . . ?
C69 C74 C76 106.3(7) . . ?
C69 C74 C75 129.6(8) . . ?
C76 C74 C75 124.1(7) . . ?
C74 C75 H75A 109.5 . . ?
C74 C75 H75B 109.5 . . ?
H75A C75 H75B 109.5 . . ?
C74 C75 H75C 109.5 . . ?
H75A C75 H75C 109.5 . . ?
H75B C75 H75C 109.5 . . ?
N12 C76 N11 126.3(8) . . ?
N12 C76 C74 121.8(8) . . ?
N11 C76 C74 111.9(7) . . ?
Cl3 C77 Cl5 111.4(5) . . ?
Cl3 C77 Cl4 111.1(5) . . ?
Cl5 C77 Cl4 110.8(5) . . ?
Cl3 C77 H77A 107.8 . . ?
Cl5 C77 H77A 107.8 . . ?
Cl4 C77 H77A 107.8 . . ?

loop_
_geom_bond_atom_site_label_1
_geom_bond_atom_site_label_2
_geom_bond_distance
_geom_bond_site_symmetry_2
_geom_bond_publ_flag
Fe1 N5 1.983(7) . ?
Fe1 N2 1.989(7) . ?
Fe1 N1 1.990(6) . ?
Fe1 N4 2.004(7) . ?
Fe1 Cl1 2.263(3) . ?
Fe2 N11 1.948(7) . ?
Fe2 N10 1.954(6) . ?
Fe2 N8 1.955(7) . ?
Fe2 N7 1.959(6) . ?
Fe2 Cl2 2.314(3) . ?
Cl3 C77 1.729(9) . ?
Cl4 C77 1.757(9) . ?
Cl5 C77 1.731(8) . ?
N1 C1 1.370(10) . ?
N1 C9 1.386(9) . ?
N2 C11 1.376(9) . ?
N2 C19 1.377(10) . ?
N3 C19 1.320(10) . ?
N3 C20 1.342(10) . ?
N4 C20 1.374(10) . ?
N4 C28 1.383(9) . ?
N5 C30 1.372(9) . ?
N5 C38 1.379(9) . ?
N6 C38 1.317(9) . ?
N6 C1 1.333(10) . ?
N7 C39 1.368(10) . ?
N7 C47 1.387(9) . ?
N8 C49 1.383(9) . ?
N8 C57 1.394(9) . ?
N9 C58 1.310(10) . ?
N9 C57 1.327(9) . ?
N10 C58 1.365(10) . ?
N10 C66 1.392(9) . ?
N11 C76 1.370(10) . ?
N11 C68 1.404(9) . ?
N12 C39 1.321(10) . ?
N12 C76 1.332(9) . ?
C1 C2 1.436(11) . ?
C2 C4 1.354(11) . ?
C2 C3 1.498(11) . ?
C3 H3A 0.9800 . ?
C3 H3B 0.9800 . ?
C3 H3C 0.9800 . ?
C4 C9 1.478(11) . ?
C4 C5 1.532(10) . ?
C5 C6 1.425(11) . ?
C5 H5A 0.9900 . ?
C5 H5B 0.9900 . ?
C6 C7 1.541(11) . ?
C6 H6A 0.9900 . ?
C6 H6B 0.9900 . ?
C7 C8 1.504(11) . ?
C7 H7A 0.9900 . ?
C7 H7B 0.9900 . ?
C8 H8A 0.9800 . ?
C8 H8B 0.9800 . ?
C8 H8C 0.9800 . ?
C9 C10 1.365(11) . ?
C10 C11 1.358(10) . ?
C10 H10A 0.9500 . ?
C11 C12 1.471(11) . ?
C12 C17 1.340(10) . ?
C12 C13 1.528(10) . ?
C13 C14 1.527(11) . ?
C13 H13A 0.9900 . ?
C13 H13B 0.9900 . ?
C14 C15 1.504(10) . ?
C14 H14A 0.9900 . ?
C14 H14B 0.9900 . ?
C15 C16 1.538(12) . ?
C15 H15A 0.9900 . ?
C15 H15B 0.9900 . ?
C16 H16A 0.9800 . ?
C16 H16B 0.9800 . ?
C16 H16C 0.9800 . ?
C17 C19 1.456(11) . ?
C17 C18 1.474(11) . ?
C18 H18A 0.9800 . ?
C18 H18B 0.9800 . ?
C18 H18C 0.9800 . ?
C20 C21 1.439(10) . ?
C21 C23 1.370(11) . ?
C21 C22 1.486(11) . ?
C22 H22A 0.9800 . ?
C22 H22B 0.9800 . ?
C22 H22C 0.9800 . ?
C23 C28 1.429(10) . ?
C23 C24 1.521(10) . ?
C24 C25 1.518(11) . ?
C24 H24A 0.9900 . ?
C24 H24B 0.9900 . ?
C25 C26 1.521(11) . ?
C25 H25A 0.9900 . ?
C25 H25B 0.9900 . ?
C26 C27 1.543(12) . ?
C26 H26A 0.9900 . ?
C26 H26B 0.9900 . ?
C27 H27A 0.9800 . ?
C27 H27B 0.9800 . ?
C27 H27C 0.9800 . ?
C28 C29 1.394(11) . ?
C29 C30 1.365(10) . ?
C29 H29A 0.9500 . ?
C30 C31 1.474(11) . ?
C31 C36 1.343(10) . ?
C31 C32 1.496(10) . ?
C32 C33 1.512(10) . ?
C32 H32A 0.9900 . ?
C32 H32B 0.9900 . ?
C33 C34 1.493(10) . ?
C33 H33A 0.9900 . ?
C33 H33B 0.9900 . ?
C34 C35 1.519(11) . ?
C34 H34A 0.9900 . ?
C34 H34B 0.9900 . ?
C35 H35A 0.9800 . ?
C35 H35B 0.9800 . ?
C35 H35C 0.9800 . ?
C36 C38 1.440(11) . ?
C36 C37 1.499(11) . ?
C37 H37A 0.9800 . ?
C37 H37B 0.9800 . ?
C37 H37C 0.9800 . ?
C39 C40 1.436(11) . ?
C40 C42 1.329(11) . ?
C40 C41 1.513(11) . ?
C41 H41A 0.9800 . ?
C41 H41B 0.9800 . ?
C41 H41C 0.9800 . ?
C42 C47 1.455(10) . ?
C42 C43 1.516(10) . ?
C43 C44 1.539(10) . ?
C43 H43A 0.9900 . ?
C43 H43B 0.9900 . ?
C44 C45 1.533(11) . ?
C44 H44A 0.9900 . ?
C44 H44B 0.9900 . ?
C45 C46 1.528(11) . ?
C45 H45A 0.9900 . ?
C45 H45B 0.9900 . ?
C46 H46A 0.9800 . ?
C46 H46B 0.9800 . ?
C46 H46C 0.9800 . ?
C47 C48 1.392(11) . ?
C48 C49 1.375(10) . ?
C48 H48A 0.9500 . ?
C49 C50 1.431(11) . ?
C50 C55 1.337(10) . ?
C50 C51 1.508(11) . ?
C51 C52 1.496(11) . ?
C51 H51A 0.9900 . ?
C51 H51B 0.9900 . ?
C52 C53 1.546(11) . ?
C52 H52A 0.9900 . ?
C52 H52B 0.9900 . ?
C53 C54 1.496(12) . ?
C53 H53A 0.9900 . ?
C53 H53B 0.9900 . ?
C54 H54A 0.9800 . ?
C54 H54B 0.9800 . ?
C54 H54C 0.9800 . ?
C55 C57 1.444(11) . ?
C55 C56 1.491(11) . ?
C56 H56A 0.9800 . ?
C56 H56B 0.9800 . ?
C56 H56C 0.9800 . ?
C58 C59 1.425(11) . ?
C59 C61 1.356(11) . ?
C59 C60 1.494(11) . ?
C60 H60A 0.9800 . ?
C60 H60B 0.9800 . ?
C60 H60C 0.9800 . ?
C61 C66 1.435(11) . ?
C61 C62 1.522(10) . ?
C62 C63 1.509(11) . ?
C62 H62A 0.9900 . ?
C62 H62B 0.9900 . ?
C63 C64 1.511(11) . ?
C63 H63A 0.9900 . ?
C63 H63B 0.9900 . ?
C64 C65 1.559(13) . ?
C64 H64A 0.9900 . ?
C64 H64B 0.9900 . ?
C65 H65A 0.9800 . ?
C65 H65B 0.9800 . ?
C65 H65C 0.9800 . ?
C66 C67 1.380(11) . ?
C67 C68 1.367(11) . ?
C67 H67A 0.9500 . ?
C68 C69 1.455(11) . ?
C69 C74 1.364(10) . ?
C69 C70 1.519(10) . ?
C70 C71 1.487(11) . ?
C70 H70A 0.9900 . ?
C70 H70B 0.9900 . ?
C71 C72 1.532(11) . ?
C71 H71A 0.9900 . ?
C71 H71B 0.9900 . ?
C72 C73 1.549(12) . ?
C72 H72A 0.9900 . ?
C72 H72B 0.9900 . ?
C73 H73A 0.9800 . ?
C73 H73B 0.9800 . ?
C73 H73C 0.9800 . ?
C74 C76 1.443(10) . ?
C74 C75 1.486(10) . ?
C75 H75A 0.9800 . ?
C75 H75B 0.9800 . ?
C75 H75C 0.9800 . ?
C77 H77A 1.0000 . ?
